data_7720338
loop_
_publ_author_name
'Halikowska-Tarasek, Katarzyna'
'Dziuk, B&#x142;a&#x17c;ej'
'Szostak, Roman'
'Szostak, Michal'
'Bisz, Elwira'

_publ_section_title
;
 IPr*<sup>BndiNHC</sup> - sterically adaptable benzyl-linked dinuclear
 N-heterocyclic carbenes.
;
_journal_issue 16
_journal_name_full 'Dalton transactions (Cambridge, England : 2003)'
_journal_page_first 6282
_journal_page_last 6293
_journal_paper_doi 10.1039/d6dt00096g
_journal_volume 55
_journal_year 2026
_chemical_formula_moiety 'C60 H58 Au2 Br2 N4, 2(C H2 Cl2)'
_chemical_formula_sum 'C60 H58 Au2 Br2 N4'
_chemical_formula_weight 1388.85
_space_group_crystal_system triclinic
_space_group_IT_number 2
_space_group_name_Hall '-P 1'
_space_group_name_H-M_alt 'P -1'
_atom_sites_solution_hydrogens geom
_audit_creation_date 2026-02-11
_audit_creation_method
;
Olex2 1.3
(compiled 2020.11.12 svn.r5f609507 for OlexSys, GUI svn.r6408)
;
_audit_update_record
;
2026-02-11 deposited with the CCDC.	2026-02-26 downloaded from the CCDC.
;
_cell_angle_alpha 87.795(2)
_cell_angle_beta 86.750(2)
_cell_angle_gamma 72.407(2)
_cell_formula_units_Z 2
_cell_length_a 10.3576(3)
_cell_length_b 16.0927(5)
_cell_length_c 17.5750(3)
_cell_measurement_reflns_used 28581
_cell_measurement_temperature 99.99(10)
_cell_measurement_theta_max 75.6130
_cell_measurement_theta_min 2.4920
_cell_volume 2787.22(13)
_computing_cell_refinement 'CrysAlisPro 1.171.41.93a (Rigaku OD, 2020)'
_computing_data_collection 'CrysAlisPro 1.171.41.93a (Rigaku OD, 2020)'
_computing_data_reduction 'CrysAlisPro 1.171.41.93a (Rigaku OD, 2020)'
_computing_molecular_graphics 'Olex2 1.3 (Dolomanov et al., 2009)'
_computing_publication_material 'Olex2 1.3 (Dolomanov et al., 2009)'
_computing_structure_refinement 'SHELXL 2014/7 (Sheldrick, 2015)'
_diffrn_ambient_environment N~2~
_diffrn_ambient_temperature 99.99(10)
_diffrn_detector 'Hybrid Pixel Array Detector'
_diffrn_detector_area_resol_mean 10.0000
_diffrn_detector_type 'HyPix-Arc 150'
_diffrn_measured_fraction_theta_full 0.994
_diffrn_measured_fraction_theta_max 0.983
_diffrn_measurement_details
;
List of Runs (angles in degrees, time in seconds):

  # Type    Start    End  Width  t~exp~   \w     \q     \k     \f   Frames
#--------------------------------------------------------------------------
  1  \w   -119.00 -94.00   0.50    0.10    --  -79.25 -66.00-130.15   50
  2  \w   -114.00 -89.00   0.50    0.10    --  -79.25 -77.00   1.11   50
  3  \w   -114.00 -88.00   0.50    0.10    --  -79.25 -77.00  21.92   52
  4  \w   -123.00 -92.00   0.50    0.10    --  -79.25 -44.00 107.64   62
  5  \w   -119.00 -94.00   0.50    0.10    --  -79.25 -36.00 109.90   50
  6  \w   -100.00 -36.00   0.50    0.10    --  -62.83 -15.00 120.00  128
  7  \w    -89.00 -38.00   0.50    0.10    --  -62.83 -15.00   0.00  102
  8  \w   -119.00 -46.00   0.50    0.10    --  -74.78 -15.00 -90.00  146
  9  \w   -105.00 -31.00   0.50    0.10    --  -62.83 -15.00-120.00  148
 10  \w   -107.00 -37.00   0.50    0.10    --  -74.78   0.00-180.00  140
 11  \w    -69.00 -39.00   0.50    0.10    --  -79.25  65.00-163.12   60
 12  \w    -64.00 -39.00   0.50    0.10    --  -79.25  57.00  63.72   50
 13  \w    -68.00 -39.00   0.50    0.10    --  -79.25  61.00  89.74   58
 14  \w    -68.00 -41.00   0.50    0.10    --  -79.25  68.00 167.77   54
 15  \w   -117.00 -81.00   0.50    0.10    --  -79.25 145.00  79.02   72
 16  \w   -116.00 -90.00   0.50    0.10    --  -79.25 139.00  43.34   52
 17  \w   -114.00 -84.00   0.50    0.10    --  -79.25 136.00  12.32   60
 18  \w   -109.00 -62.00   0.50    0.10    --  -79.25 130.00 -11.21   94
 19  \w    -79.00 -43.00   0.50    0.10    --  -79.25 139.00  43.34   72
 20  \w    -62.00 -37.00   0.50    0.10    --  -79.25 135.00  69.11   50
 21  \w   -103.00 -73.00   0.50    0.10    --  -74.78 126.00 150.00   60
 22  \w   -117.00 -75.00   0.50    0.10    --  -79.25 141.00 157.25   84
 23  \w   -113.00 -78.00   0.50    0.10    --  -79.25 135.00  69.11   70
 24  \w    -73.00 -38.00   0.50    0.10    --  -74.78 126.00  30.00   70
 25  \w   -103.00 -77.00   0.50    0.10    --  -74.78 126.00   0.00   52
 26  \w    -91.00 -24.00   0.50    0.10    --  -62.83 126.00 -30.00  134
 27  \w   -107.00 -81.00   0.50    0.10    --  -79.25 127.00-164.71   52
 28  \w   -102.00 -74.00   0.50    0.10    --  -74.78 126.00-150.00   56
 29  \w    -65.00 -40.00   0.50    0.10    --  -79.25 114.00-108.69   50
 30  \w    -84.00 -59.00   0.50    0.10    --  -79.25 102.00 -57.59   50
 31  \w   -106.00 -80.00   0.50    0.10    --  -79.25 125.00 -37.95   52
 32  \w    -76.00 -42.00   0.50    0.10    --  -79.25  98.00-171.26   68
 33  \w    -87.00 -61.00   0.50    0.10    --  -79.25 112.00  -6.62   52
 34  \w    -76.00 -44.00   0.50    0.10    --  -79.25  98.00-129.03   64
 35  \w    -82.00 -55.00   0.50    0.10    --  -79.25 117.00  53.28   54
 36  \w    -65.00 -32.00   0.50    0.10    --  -74.78 126.00 150.00   66
 37  \w    -89.00 -64.00   0.50    0.10    --  -79.25  98.00 142.97   50
 38  \w    100.00 125.00   0.50    0.10    --   80.75  43.00  41.67   50
 39  \w     92.00 125.00   0.50    0.10    --   80.75  20.00 140.54   66
 40  \w     73.00 120.00   0.50    0.10    --   80.75  21.00 114.37   94
 41  \w     81.00 111.00   0.50    0.10    --   80.75  21.00  25.05   60
 42  \w     56.00  95.00   0.50    0.10    --   80.75  10.00  -0.57   78
 43  \w     47.00 120.00   0.50    0.10    --   80.75   8.00  90.99  146
 44  \w     56.00 101.00   0.50    0.10    --   80.75  19.00 -45.31   90
 45  \w     86.00 111.00   0.50    0.10    --   80.75   0.00 -63.61   50
 46  \w     59.00 125.00   0.50    0.10    --   80.75  20.00-114.94  132
 47  \w     50.00  85.00   0.50    0.10    --   80.75  13.00-135.38   70
 48  \w     44.00  70.00   0.50    0.10    --   80.75   0.00 -63.61   52
 49  \w     77.00 116.00   0.50    0.10    --   80.75   0.00  23.91   78
 50  \w     57.00  84.00   0.50    0.10    --   75.43 -95.00 -90.00   54
 51  \w     29.00  86.00   0.50    0.10    --   61.86-126.00-180.00  114
 52  \w     62.00 110.00   0.50    0.10    --   80.75-127.00-131.13   96
 53  \w     38.00  63.00   0.50    0.10    --   75.43-126.00 -60.00   50
 54  \w     38.00  68.00   0.50    0.10    --   61.86-126.00   0.00   60
 55  \w     50.00 105.00   0.50    0.10    --   80.75-120.00 -38.41  110
 56  \w     42.00 109.00   0.50    0.10    --   80.75-127.00  -5.10  134
 57  \w     48.00  74.00   0.50    0.10    --   80.75-125.00 106.80   52
 58  \w     77.00 106.00   0.50    0.10    --   80.75-126.00 103.49   58
 59  \w     43.00  79.00   0.50    0.10    --   80.75 -96.00  21.81   72
 60  \w     48.00 104.00   0.50    0.10    --   80.75-119.00  20.26  112
 61  \w     39.00  70.00   0.50    0.10    --   61.86 -95.00   0.00   62
 62  \w     49.00  94.00   0.50    0.10    --   80.75-111.00 -74.51   90
 63  \w     50.00 101.00   0.50    0.10    --   80.75-114.00-114.82  102
 64  \w     24.00  58.00   0.50    0.10    --   61.86 -95.00 -90.00   68
 65  \w     26.00  52.00   0.50    0.10    --   61.86 -95.00-120.00   52
 66  \w     35.00  65.00   0.50    0.10    --   61.86 -95.00-180.00   60
;
_diffrn_measurement_device 'four-circle diffractometer'
_diffrn_measurement_device_type 'XtaLAB Synergy R, DW system, HyPix-Arc 150'
_diffrn_measurement_method '\w scans'
_diffrn_orient_matrix_type 'CrysAlisPro convention (1999,Acta A55,543-557)'
_diffrn_orient_matrix_UB_11 -0.0067611000
_diffrn_orient_matrix_UB_12 -0.0940360000
_diffrn_orient_matrix_UB_13 -0.0041340000
_diffrn_orient_matrix_UB_21 0.1201741000
_diffrn_orient_matrix_UB_22 -0.0210695000
_diffrn_orient_matrix_UB_23 -0.0592391000
_diffrn_orient_matrix_UB_31 0.0995709000
_diffrn_orient_matrix_UB_32 -0.0283583000
_diffrn_orient_matrix_UB_33 0.0646990000
_diffrn_radiation_monochromator mirror
_diffrn_radiation_probe x-ray
_diffrn_radiation_type 'Cu K\a'
_diffrn_radiation_wavelength 1.54184
_diffrn_reflns_av_R_equivalents 0.0428
_diffrn_reflns_av_unetI/netI 0.0338
_diffrn_reflns_Laue_measured_fraction_full 0.994
_diffrn_reflns_Laue_measured_fraction_max 0.983
_diffrn_reflns_limit_h_max 12
_diffrn_reflns_limit_h_min -12
_diffrn_reflns_limit_k_max 20
_diffrn_reflns_limit_k_min -20
_diffrn_reflns_limit_l_max 21
_diffrn_reflns_limit_l_min -19
_diffrn_reflns_number 53195
_diffrn_reflns_point_group_measured_fraction_full 0.994
_diffrn_reflns_point_group_measured_fraction_max 0.983
_diffrn_reflns_theta_full 67.684
_diffrn_reflns_theta_max 74.492
_diffrn_reflns_theta_min 2.881
_diffrn_source 'Rotating-anode X-ray tube'
_diffrn_source_type 'Rigaku (Cu) X-ray Source'
_exptl_absorpt_coefficient_mu 11.734
_exptl_absorpt_correction_T_max 1.000
_exptl_absorpt_correction_T_min 0.404
_exptl_absorpt_correction_type gaussian
_exptl_absorpt_process_details
;
CrysAlisPro 1.171.41.93a (Rigaku Oxford Diffraction, 2020)
Numerical absorption correction based on gaussian integration over
a multifaceted crystal model
Empirical absorption correction using spherical harmonics,
implemented in SCALE3 ABSPACK scaling algorithm.
;
_exptl_crystal_colour colourless
_exptl_crystal_density_diffrn 1.655
_exptl_crystal_description irregular
_exptl_crystal_F_000 1348
_exptl_crystal_size_max 0.204
_exptl_crystal_size_mid 0.116
_exptl_crystal_size_min 0.078
_refine_diff_density_max 2.174
_refine_diff_density_min -2.740
_refine_diff_density_rms 0.185
_refine_ls_extinction_coef 0.00078(6)
_refine_ls_extinction_expression Fc^*^=kFc[1+0.001xFc^2^\l^3^/sin(2\q)]^-1/4^
_refine_ls_extinction_method 'SHELXL-2014/7 (Sheldrick 2014'
_refine_ls_goodness_of_fit_ref 1.138
_refine_ls_hydrogen_treatment constr
_refine_ls_matrix_type full
_refine_ls_number_parameters 622
_refine_ls_number_reflns 11184
_refine_ls_number_restraints 254
_refine_ls_restrained_S_all 1.139
_refine_ls_R_factor_all 0.0632
_refine_ls_R_factor_gt 0.0546
_refine_ls_shift/su_max 0.002
_refine_ls_shift/su_mean 0.000
_refine_ls_structure_factor_coef Fsqd
_refine_ls_weighting_details 'w=1/[\s^2^(Fo^2^)+(0.1077P)^2^+1.0881P] where P=(Fo^2^+2Fc^2^)/3'
_refine_ls_weighting_scheme calc
_refine_ls_wR_factor_gt 0.1575
_refine_ls_wR_factor_ref 0.1635
_reflns_Friedel_coverage 0.000
_reflns_number_gt 9212
_reflns_number_total 11184
_reflns_threshold_expression 'I > 2\s(I)'
_cod_data_source_file d6dt00096g2.cif
_cod_data_source_block 4c
_cod_depositor_comments 'Adding full bibliography for 7720336--7720340.cif.'
_cod_database_code 7720338
_shelx_shelxl_version_number 2014/7
_chemical_oxdiff_formula 'C50 H50 N4 Br2 Au2'
_shelx_space_group_comment
;
The symmetry employed for this shelxl refinement is uniquely defined
by the following loop, which should always be used as a source of
symmetry information in preference to the above space-group names.
They are only intended as comments.
;
_reflns_odcompleteness_completeness 98.50
_reflns_odcompleteness_iscentric 1
_reflns_odcompleteness_theta 74.33
_olex2_refinement_description
;
1. Fixed Uiso
 At 1.2 times of:
  All C(H) groups, All C(H,H) groups
 At 1.5 times of:
  All C(H,H,H) groups
2. Restrained distances
 C15-C14
 1.4 with sigma of 0.02
 C13-C14
 1.35 with sigma of 0.02
 C13-C18
 1.39 with sigma of 0.02
 N1-C1
 1.35 with sigma of 0.02
 C1-N2
 1.35 with sigma of 0.02
3. Restrained planarity
 C13, C14, C15, C16, C17, C18
 with sigma of 0.1
4. Rigid bond restraints
 C13, C14, C15, C16, C17, C18
 with sigma for 1-2 distances of 0.01 and sigma for 1-3 distances of 0.01
 C19, C20, C21, C22, C23, C24
 with sigma for 1-2 distances of 0.01 and sigma for 1-3 distances of 0.01
 C1
 with sigma for 1-2 distances of 0.01 and sigma for 1-3 distances of 0.01
5. Uiso/Uaniso restraints and constraints
C13 \\sim C14 \\sim C15 \\sim C16 \\sim C17 \\sim C18: within 1.7A with sigma
of 0.04 and sigma for terminal atoms of 0.08 within 1.7A
C19 \\sim C20 \\sim C21 \\sim C22 \\sim C23 \\sim C24: within 1.7A with sigma
of 0.04 and sigma for terminal atoms of 0.08 within 1.7A
C1: within 1.7A with sigma of 0.04 and sigma for terminal atoms of 0.08 within
1.7A
Uanis(C13) \\sim Ueq, Uanis(C14) \\sim Ueq, Uanis(C18) \\sim Ueq, Uanis(C15)
\\sim Ueq, Uanis(C17) \\sim Ueq, Uanis(C16) \\sim Ueq: with sigma of 0.1 and
sigma for terminal atoms of 0.2
Uanis(C19) \\sim Ueq, Uanis(C20) \\sim Ueq, Uanis(C21) \\sim Ueq, Uanis(C22)
\\sim Ueq, Uanis(C23) \\sim Ueq, Uanis(C24) \\sim Ueq: with sigma of 0.1 and
sigma for terminal atoms of 0.2
Uanis(C1) \\sim Ueq: with sigma of 0.1 and sigma for terminal atoms of 0.2
6. Rigid body (RIGU) restrains
 C13, C14, C15, C16, C17, C18
 with sigma for 1-2 distances of 0.004 and sigma for 1-3 distances of 0.004
 C19, C20, C21, C22, C23, C24
 with sigma for 1-2 distances of 0.004 and sigma for 1-3 distances of 0.004
7.a Ternary CH refined with riding coordinates:
 C12(H12), C48(H48)
7.b Secondary CH2 refined with riding coordinates:
 C27(H27A,H27B), C34(H34A,H34B)
7.c Aromatic/amide H refined with riding coordinates:
 C6(H6), C8(H8), C14(H14), C15(H15), C16(H16), C17(H17), C18(H18), C20(H20),
 C21(H21), C22(H22), C23(H23), C24(H24), C29(H29), C30(H30), C31(H31), C32(H32),
  C42(H42), C44(H44), C50(H50), C51(H51), C52(H52), C53(H53), C54(H54),
 C56(H56), C57(H57), C58(H58), C59(H59), C60(H60)
7.d Idealised Me refined as rotating group:
 C10(H10A,H10B,H10C), C11(H11A,H11B,H11C), C25(H25A,H25B,H25C), C26(H26A,H26B,
 H26C), C38(H38A,H38B,H38C), C39(H39A,H39B,H39C), C46(H46A,H46B,H46C), C47(H47A,
 H47B,H47C)
;
_smtbx_masks_void_probe_radius 1.2
_smtbx_masks_void_truncation_radius 1.2
_olex2_submission_special_instructions 'No special instructions were received'
_oxdiff_exptl_absorpt_empirical_details
;
Empirical correction (ABSPACK) includes:
- Absorption correction using spherical harmonics
- Frame scaling
;
_oxdiff_exptl_absorpt_empirical_full_max 2.188
_oxdiff_exptl_absorpt_empirical_full_min 0.681

loop_
_space_group_symop_operation_xyz
'x, y, z'
'-x, -y, -z'

loop_
_atom_site_label
_atom_site_type_symbol
_atom_site_fract_x
_atom_site_fract_y
_atom_site_fract_z
_atom_site_U_iso_or_equiv
_atom_site_adp_type
_atom_site_occupancy
_atom_site_site_symmetry_order
_atom_site_calc_flag
_atom_site_refinement_flags_posn
_atom_site_refinement_flags_adp
_atom_site_refinement_flags_occupancy
_atom_site_disorder_assembly
_atom_site_disorder_group
Au1 Au -0.02131(3) 0.68146(2) 0.31684(2) 0.04070(12) Uani 1 1 d . . . . .
Au2 Au 0.46925(3) 0.34804(2) 0.21614(2) 0.04196(12) Uani 1 1 d . . . . .
Br1 Br -0.26348(8) 0.71954(6) 0.32346(5) 0.0554(2) Uani 1 1 d . . . . .
Br2 Br 0.69199(8) 0.35323(7) 0.24057(5) 0.0583(2) Uani 1 1 d . . . . .
N1 N 0.2653(6) 0.6138(4) 0.3672(3) 0.0432(13) Uani 1 1 d D . . . .
N2 N 0.2619(5) 0.6581(4) 0.2501(3) 0.0399(12) Uani 1 1 d D . . . .
N3 N 0.1835(5) 0.4250(4) 0.1713(3) 0.0408(12) Uani 1 1 d . . . . .
N4 N 0.2380(6) 0.2851(4) 0.1693(3) 0.0407(12) Uani 1 1 d . . . . .
C1 C 0.1821(7) 0.6500(4) 0.3112(3) 0.0394(14) Uani 1 1 d D U . . .
C2 C 0.3986(8) 0.5992(5) 0.3423(4) 0.0472(17) Uani 1 1 d . . . . .
C3 C 0.3977(7) 0.6274(5) 0.2685(4) 0.0472(17) Uani 1 1 d . . . . .
C4 C 0.2182(7) 0.5955(5) 0.4431(4) 0.0426(15) Uani 1 1 d . . . . .
C5 C 0.2132(6) 0.5116(5) 0.4618(4) 0.0395(14) Uani 1 1 d . . . . .
C6 C 0.1659(7) 0.4967(5) 0.5344(4) 0.0436(15) Uani 1 1 d . . . . .
H6 H 0.1594 0.4402 0.5476 0.052 Uiso 1 1 calc R U . . .
C7 C 0.1274(7) 0.5608(5) 0.5888(4) 0.0432(15) Uani 1 1 d . . . . .
C8 C 0.1313(10) 0.6432(6) 0.5684(4) 0.064(2) Uani 1 1 d . . . . .
H8 H 0.1026 0.6877 0.6051 0.077 Uiso 1 1 calc R U . . .
C9 C 0.1753(11) 0.6641(6) 0.4965(5) 0.065(2) Uani 1 1 d . . . . .
C10 C 0.2592(10) 0.4397(6) 0.4052(5) 0.062(2) Uani 1 1 d . . . . .
H10A H 0.3539 0.4322 0.3885 0.093 Uiso 1 1 calc R U . . .
H10B H 0.2022 0.4546 0.3610 0.093 Uiso 1 1 calc R U . . .
H10C H 0.2516 0.3852 0.4291 0.093 Uiso 1 1 calc R U . . .
C11 C 0.0815(9) 0.5405(6) 0.6690(4) 0.0553(19) Uani 1 1 d . . . . .
H11A H 0.0315 0.4978 0.6671 0.083 Uiso 1 1 calc R U . . .
H11B H 0.0225 0.5941 0.6920 0.083 Uiso 1 1 calc R U . . .
H11C H 0.1609 0.5164 0.6998 0.083 Uiso 1 1 calc R U . . .
C12 C 0.1672(12) 0.7606(7) 0.4737(6) 0.078(3) Uani 1 1 d . . . . .
H12 H 0.1769 0.7631 0.4168 0.094 Uiso 1 1 calc R U . . .
C13 C 0.2911(11) 0.7767(7) 0.5025(7) 0.087(3) Uani 1 1 d D U . . .
C14 C 0.3243(14) 0.7707(8) 0.5720(8) 0.129(5) Uani 1 1 d D U . . .
H14 H 0.2667 0.7538 0.6094 0.154 Uiso 1 1 calc R U . . .
C15 C 0.4457(16) 0.7884(10) 0.5976(11) 0.149(5) Uani 1 1 d D U . . .
H15 H 0.4674 0.7809 0.6497 0.178 Uiso 1 1 calc R U . . .
C16 C 0.5192(17) 0.8132(11) 0.5495(10) 0.137(5) Uani 1 1 d . U . . .
H16 H 0.5970 0.8264 0.5651 0.164 Uiso 1 1 calc R U . . .
C17 C 0.4865(15) 0.8225(11) 0.4679(10) 0.129(5) Uani 1 1 d . U . . .
H17 H 0.5447 0.8391 0.4306 0.154 Uiso 1 1 calc R U . . .
C18 C 0.3693(12) 0.8064(9) 0.4473(8) 0.100(3) Uani 1 1 d D U . . .
H18 H 0.3426 0.8155 0.3961 0.120 Uiso 1 1 calc R U . . .
C19 C 0.0377(16) 0.8260(7) 0.4950(8) 0.103(4) Uani 1 1 d . U . . .
C20 C 0.032(2) 0.8962(13) 0.5378(14) 0.201(8) Uani 1 1 d . U . . .
H20 H 0.1135 0.9095 0.5461 0.241 Uiso 1 1 calc R U . . .
C21 C -0.096(2) 0.9512(15) 0.5712(15) 0.225(9) Uani 1 1 d . U . . .
H21 H -0.1005 0.9806 0.6175 0.270 Uiso 1 1 calc R U . . .
C22 C -0.209(2) 0.9581(13) 0.5328(11) 0.158(6) Uani 1 1 d . U . . .
H22 H -0.2891 1.0050 0.5415 0.189 Uiso 1 1 calc R U . . .
C23 C -0.203(2) 0.8989(17) 0.4838(13) 0.185(8) Uani 1 1 d . U . . .
H23 H -0.2806 0.9034 0.4555 0.222 Uiso 1 1 calc R U . . .
C24 C -0.0756(18) 0.8223(13) 0.4707(10) 0.150(6) Uani 1 1 d . U . . .
H24 H -0.0794 0.7723 0.4449 0.179 Uiso 1 1 calc R U . . .
C25 C 0.5139(8) 0.5623(7) 0.3932(5) 0.065(3) Uani 1 1 d . . . . .
H25A H 0.4848 0.5801 0.4456 0.098 Uiso 1 1 calc R U . . .
H25B H 0.5898 0.5840 0.3762 0.098 Uiso 1 1 calc R U . . .
H25C H 0.5428 0.4985 0.3910 0.098 Uiso 1 1 calc R U . . .
C26 C 0.5106(8) 0.6285(6) 0.2122(4) 0.054(2) Uani 1 1 d . . . . .
H26A H 0.5143 0.5880 0.1714 0.082 Uiso 1 1 calc R U . . .
H26B H 0.5967 0.6108 0.2378 0.082 Uiso 1 1 calc R U . . .
H26C H 0.4949 0.6876 0.1905 0.082 Uiso 1 1 calc R U . . .
C27 C 0.2098(7) 0.6949(5) 0.1759(4) 0.0433(15) Uani 1 1 d . . . . .
H27A H 0.2367 0.7483 0.1646 0.052 Uiso 1 1 calc R U . . .
H27B H 0.1095 0.7123 0.1800 0.052 Uiso 1 1 calc R U . . .
C28 C 0.2584(6) 0.6343(4) 0.1102(4) 0.0370(13) Uani 1 1 d . . . . .
C29 C 0.3073(7) 0.6690(5) 0.0436(4) 0.0432(15) Uani 1 1 d . . . . .
H29 H 0.3138 0.7266 0.0433 0.052 Uiso 1 1 calc R U . . .
C30 C 0.3459(7) 0.6196(5) -0.0213(4) 0.0458(16) Uani 1 1 d . . . . .
H30 H 0.3775 0.6438 -0.0661 0.055 Uiso 1 1 calc R U . . .
C31 C 0.3388(7) 0.5359(5) -0.0210(4) 0.0450(16) Uani 1 1 d . . . . .
H31 H 0.3680 0.5015 -0.0650 0.054 Uiso 1 1 calc R U . . .
C32 C 0.2883(7) 0.5011(5) 0.0444(4) 0.0447(16) Uani 1 1 d . . . . .
H32 H 0.2824 0.4433 0.0440 0.054 Uiso 1 1 calc R U . . .
C33 C 0.2469(6) 0.5498(5) 0.1094(4) 0.0386(14) Uani 1 1 d . . . . .
C34 C 0.1951(7) 0.5123(4) 0.1803(4) 0.0404(14) Uani 1 1 d . . . . .
H34A H 0.2570 0.5102 0.2218 0.049 Uiso 1 1 calc R U . . .
H34B H 0.1049 0.5519 0.1961 0.049 Uiso 1 1 calc R U . . .
C35 C 0.2848(7) 0.3517(5) 0.1868(4) 0.0431(15) Uani 1 1 d . . . . .
C36 C 0.0731(6) 0.4040(5) 0.1424(4) 0.0410(14) Uani 1 1 d . . . . .
C37 C 0.1073(6) 0.3163(5) 0.1419(4) 0.0405(14) Uani 1 1 d . . . . .
C38 C -0.0519(7) 0.4752(5) 0.1194(4) 0.0501(18) Uani 1 1 d . . . . .
H38A H -0.1156 0.4490 0.0981 0.075 Uiso 1 1 calc R U . . .
H38B H -0.0262 0.5138 0.0810 0.075 Uiso 1 1 calc R U . . .
H38C H -0.0950 0.5088 0.1643 0.075 Uiso 1 1 calc R U . . .
C39 C 0.0297(7) 0.2580(6) 0.1174(5) 0.0533(19) Uani 1 1 d . . . . .
H39A H -0.0624 0.2933 0.1055 0.080 Uiso 1 1 calc R U . . .
H39B H 0.0252 0.2161 0.1586 0.080 Uiso 1 1 calc R U . . .
H39C H 0.0753 0.2267 0.0719 0.080 Uiso 1 1 calc R U . . .
C40 C 0.3086(7) 0.1953(5) 0.1860(4) 0.0423(15) Uani 1 1 d . . . . .
C41 C 0.2711(8) 0.1589(6) 0.2537(4) 0.0538(19) Uani 1 1 d . . . . .
C42 C 0.3372(9) 0.0712(6) 0.2687(5) 0.062(2) Uani 1 1 d . . . . .
H42 H 0.3122 0.0449 0.3142 0.075 Uiso 1 1 calc R U . . .
C43 C 0.4379(8) 0.0203(6) 0.2201(5) 0.0558(19) Uani 1 1 d . . . . .
C44 C 0.4721(7) 0.0603(5) 0.1527(4) 0.0457(16) Uani 1 1 d . . . . .
H44 H 0.5406 0.0266 0.1184 0.055 Uiso 1 1 calc R U . . .
C45 C 0.4089(7) 0.1475(5) 0.1344(4) 0.0414(15) Uani 1 1 d . . . . .
C46 C 0.1664(10) 0.2131(7) 0.3088(5) 0.076(3) Uani 1 1 d . . . . .
H46A H 0.1932 0.2637 0.3227 0.114 Uiso 1 1 calc R U . . .
H46B H 0.1589 0.1780 0.3547 0.114 Uiso 1 1 calc R U . . .
H46C H 0.0786 0.2329 0.2851 0.114 Uiso 1 1 calc R U . . .
C47 C 0.5075(10) -0.0739(6) 0.2395(5) 0.068(3) Uani 1 1 d . . . . .
H47A H 0.5514 -0.0781 0.2880 0.103 Uiso 1 1 calc R U . . .
H47B H 0.5759 -0.0990 0.1992 0.103 Uiso 1 1 calc R U . . .
H47C H 0.4404 -0.1059 0.2439 0.103 Uiso 1 1 calc R U . . .
C48 C 0.4427(7) 0.1898(5) 0.0595(4) 0.0413(15) Uani 1 1 d . . . . .
H48 H 0.4336 0.2518 0.0707 0.050 Uiso 1 1 calc R U . . .
C49 C 0.5887(7) 0.1488(5) 0.0286(5) 0.0439(16) Uani 1 1 d . . . . .
C50 C 0.6943(7) 0.1505(5) 0.0738(5) 0.0529(19) Uani 1 1 d . . . . .
H50 H 0.6758 0.1733 0.1237 0.063 Uiso 1 1 calc R U . . .
C51 C 0.8281(8) 0.1180(6) 0.0444(6) 0.065(2) Uani 1 1 d . . . . .
H51 H 0.9005 0.1174 0.0755 0.079 Uiso 1 1 calc R U . . .
C52 C 0.8567(8) 0.0874(6) -0.0271(7) 0.071(3) Uani 1 1 d . . . . .
H52 H 0.9480 0.0680 -0.0467 0.086 Uiso 1 1 calc R U . . .
C53 C 0.7531(8) 0.0845(6) -0.0715(5) 0.059(2) Uani 1 1 d . . . . .
H53 H 0.7731 0.0610 -0.1211 0.071 Uiso 1 1 calc R U . . .
C54 C 0.6181(7) 0.1160(5) -0.0438(5) 0.0486(17) Uani 1 1 d . . . . .
H54 H 0.5467 0.1148 -0.0749 0.058 Uiso 1 1 calc R U . . .
C55 C 0.3392(6) 0.1920(5) 0.0004(4) 0.0400(14) Uani 1 1 d . . . . .
C56 C 0.2944(7) 0.1203(5) -0.0103(4) 0.0456(16) Uani 1 1 d . . . . .
H56 H 0.3225 0.0706 0.0227 0.055 Uiso 1 1 calc R U . . .
C57 C 0.2087(7) 0.1205(6) -0.0687(5) 0.055(2) Uani 1 1 d . . . . .
H57 H 0.1783 0.0713 -0.0756 0.067 Uiso 1 1 calc R U . . .
C58 C 0.1683(8) 0.1935(6) -0.1167(5) 0.060(2) Uani 1 1 d . . . . .
H58 H 0.1112 0.1936 -0.1572 0.072 Uiso 1 1 calc R U . . .
C59 C 0.2094(9) 0.2647(6) -0.1063(5) 0.066(2) Uani 1 1 d . . . . .
H59 H 0.1796 0.3145 -0.1389 0.080 Uiso 1 1 calc R U . . .
C60 C 0.2956(8) 0.2646(5) -0.0478(4) 0.0515(18) Uani 1 1 d . . . . .
H60 H 0.3244 0.3145 -0.0409 0.062 Uiso 1 1 calc R U . . .

loop_
_atom_site_aniso_label
_atom_site_aniso_U_11
_atom_site_aniso_U_22
_atom_site_aniso_U_33
_atom_site_aniso_U_23
_atom_site_aniso_U_13
_atom_site_aniso_U_12
Au1 0.04190(18) 0.04288(19) 0.03671(17) -0.00450(12) -0.00538(12) -0.01075(13)
Au2 0.04080(18) 0.0472(2) 0.03878(18) -0.00420(12) -0.00593(12) -0.01353(13)
Br1 0.0443(4) 0.0625(5) 0.0568(5) -0.0029(4) -0.0085(3) -0.0109(4)
Br2 0.0499(4) 0.0895(7) 0.0445(4) 0.0027(4) -0.0092(3) -0.0338(4)
N1 0.037(3) 0.062(4) 0.037(3) 0.001(3) -0.011(2) -0.023(3)
N2 0.033(3) 0.050(3) 0.035(3) -0.006(2) -0.001(2) -0.009(2)
N3 0.033(3) 0.043(3) 0.048(3) -0.006(3) -0.003(2) -0.013(2)
N4 0.041(3) 0.039(3) 0.044(3) -0.007(2) -0.002(2) -0.012(2)
C1 0.050(4) 0.036(3) 0.033(3) -0.006(3) -0.005(3) -0.012(3)
C2 0.049(4) 0.060(5) 0.036(3) -0.004(3) -0.005(3) -0.021(3)
C3 0.042(4) 0.063(5) 0.042(4) -0.005(3) -0.004(3) -0.023(3)
C4 0.038(3) 0.053(4) 0.037(3) -0.004(3) -0.008(3) -0.012(3)
C5 0.032(3) 0.049(4) 0.034(3) -0.003(3) -0.002(2) -0.007(3)
C6 0.038(3) 0.047(4) 0.049(4) -0.005(3) 0.001(3) -0.017(3)
C7 0.041(3) 0.049(4) 0.042(4) 0.000(3) 0.000(3) -0.017(3)
C8 0.104(7) 0.058(5) 0.035(4) -0.012(3) 0.007(4) -0.032(5)
C9 0.107(7) 0.058(5) 0.041(4) -0.009(4) 0.000(4) -0.040(5)
C10 0.084(6) 0.046(4) 0.051(5) -0.007(4) 0.010(4) -0.014(4)
C11 0.065(5) 0.059(5) 0.043(4) -0.012(3) 0.015(3) -0.022(4)
C12 0.114(9) 0.071(6) 0.058(5) -0.018(5) 0.003(5) -0.040(6)
C13 0.082(6) 0.071(6) 0.108(6) 0.008(5) 0.000(5) -0.024(5)
C14 0.162(10) 0.149(12) 0.119(7) 0.043(7) -0.031(6) -0.114(9)
C15 0.162(10) 0.159(13) 0.164(9) 0.068(8) -0.055(7) -0.107(10)
C16 0.139(9) 0.139(12) 0.165(9) 0.041(8) -0.044(7) -0.089(9)
C17 0.096(7) 0.146(12) 0.156(9) 0.015(8) -0.019(6) -0.055(8)
C18 0.086(7) 0.109(9) 0.109(7) -0.011(6) 0.010(5) -0.040(6)
C19 0.144(8) 0.049(5) 0.102(8) 0.006(5) -0.047(6) -0.003(5)
C20 0.186(11) 0.121(10) 0.278(17) -0.111(11) -0.053(10) 0.000(8)
C21 0.211(12) 0.162(14) 0.248(15) -0.093(12) -0.058(10) 0.044(9)
C22 0.189(11) 0.118(11) 0.126(12) 0.015(8) -0.024(9) 0.014(9)
C23 0.161(10) 0.190(13) 0.159(14) -0.030(10) -0.049(10) 0.025(9)
C24 0.147(9) 0.160(11) 0.126(11) -0.047(9) -0.049(8) -0.010(7)
C25 0.041(4) 0.102(8) 0.055(5) 0.016(5) -0.015(4) -0.026(4)
C26 0.048(4) 0.083(6) 0.040(4) -0.001(4) -0.003(3) -0.032(4)
C27 0.055(4) 0.041(4) 0.035(3) -0.005(3) -0.007(3) -0.014(3)
C28 0.036(3) 0.038(3) 0.035(3) -0.003(3) -0.005(2) -0.008(3)
C29 0.040(3) 0.053(4) 0.039(3) -0.009(3) -0.001(3) -0.015(3)
C30 0.037(3) 0.067(5) 0.034(3) -0.001(3) 0.001(3) -0.018(3)
C31 0.037(3) 0.055(4) 0.043(4) -0.014(3) 0.005(3) -0.013(3)
C32 0.042(4) 0.050(4) 0.043(4) -0.007(3) -0.007(3) -0.013(3)
C33 0.033(3) 0.045(4) 0.035(3) -0.004(3) -0.006(3) -0.005(3)
C34 0.042(3) 0.036(3) 0.042(3) -0.006(3) 0.001(3) -0.010(3)
C35 0.041(4) 0.039(4) 0.044(4) -0.007(3) -0.004(3) -0.003(3)
C36 0.034(3) 0.046(4) 0.040(3) -0.004(3) 0.006(3) -0.009(3)
C37 0.034(3) 0.044(4) 0.044(4) -0.007(3) 0.002(3) -0.011(3)
C38 0.028(3) 0.061(5) 0.053(4) 0.001(4) 0.002(3) -0.003(3)
C39 0.039(4) 0.057(5) 0.068(5) -0.012(4) 0.002(3) -0.019(3)
C40 0.033(3) 0.038(4) 0.050(4) -0.007(3) -0.005(3) -0.001(3)
C41 0.057(5) 0.052(5) 0.048(4) 0.001(3) 0.005(3) -0.010(4)
C42 0.071(5) 0.054(5) 0.049(4) 0.003(4) 0.009(4) -0.001(4)
C43 0.062(5) 0.049(4) 0.049(4) 0.002(3) 0.002(4) -0.007(4)
C44 0.045(4) 0.042(4) 0.047(4) -0.009(3) 0.003(3) -0.009(3)
C45 0.039(3) 0.041(4) 0.045(4) -0.003(3) -0.006(3) -0.012(3)
C46 0.085(7) 0.064(6) 0.058(5) 0.001(4) 0.019(5) 0.006(5)
C47 0.084(6) 0.046(5) 0.056(5) 0.006(4) 0.007(4) 0.007(4)
C48 0.036(3) 0.040(4) 0.047(4) -0.009(3) -0.003(3) -0.008(3)
C49 0.028(3) 0.039(4) 0.065(5) -0.001(3) 0.003(3) -0.012(3)
C50 0.041(4) 0.052(5) 0.071(5) 0.007(4) -0.012(3) -0.021(3)
C51 0.040(4) 0.057(5) 0.103(8) 0.001(5) -0.015(4) -0.019(4)
C52 0.038(4) 0.058(5) 0.119(9) -0.007(5) 0.009(5) -0.018(4)
C53 0.041(4) 0.054(5) 0.082(6) -0.012(4) 0.013(4) -0.015(4)
C54 0.037(4) 0.038(4) 0.069(5) -0.009(3) 0.009(3) -0.010(3)
C55 0.030(3) 0.048(4) 0.039(3) -0.002(3) 0.004(3) -0.007(3)
C56 0.037(3) 0.056(4) 0.045(4) -0.006(3) 0.003(3) -0.016(3)
C57 0.030(3) 0.067(5) 0.069(5) -0.013(4) -0.005(3) -0.012(3)
C58 0.047(4) 0.074(6) 0.051(4) -0.012(4) -0.010(3) -0.003(4)
C59 0.076(6) 0.052(5) 0.052(5) -0.003(4) -0.010(4) 0.011(4)
C60 0.064(5) 0.040(4) 0.043(4) -0.006(3) 0.002(3) -0.004(3)

loop_
_atom_type_symbol
_atom_type_description
_atom_type_scat_dispersion_real
_atom_type_scat_dispersion_imag
_atom_type_scat_source
C C 0.0181 0.0091 'International Tables Vol C Tables 4.2.6.8 and 6.1.1.4'
H H 0.0000 0.0000 'International Tables Vol C Tables 4.2.6.8 and 6.1.1.4'
Au Au -4.4197 7.2980 'International Tables Vol C Tables 4.2.6.8 and 6.1.1.4'
Br Br -0.6763 1.2805 'International Tables Vol C Tables 4.2.6.8 and 6.1.1.4'
N N 0.0311 0.0180 'International Tables Vol C Tables 4.2.6.8 and 6.1.1.4'

loop_
_exptl_crystal_face_index_h
_exptl_crystal_face_index_k
_exptl_crystal_face_index_l
_exptl_crystal_face_perp_dist
-7 -1 -3 0.0655
0 -10 0 0.0382
4 7 7 0.0229
2 10 3 0.0176
-4 0 -9 0.0608
-3 7 3 0.0367
6 2 4 0.0623
2 -4 -9 0.0935
2 2 11 0.0593
4 0 9 0.0497
-1 -5 10 0.0716
3 6 -9 0.0724

loop_
_geom_angle_atom_site_label_1
_geom_angle_atom_site_label_2
_geom_angle_atom_site_label_3
_geom_angle
_geom_angle_site_symmetry_1
_geom_angle_site_symmetry_3
_geom_angle_publ_flag
C1 Au1 Br1 179.8(2) . . ?
C35 Au2 Br2 174.2(2) . . ?
C1 N1 C2 110.5(6) . . ?
C1 N1 C4 123.5(6) . . ?
C2 N1 C4 125.9(5) . . ?
C1 N2 C3 109.8(5) . . ?
C1 N2 C27 123.7(5) . . ?
C3 N2 C27 126.5(6) . . ?
C35 N3 C34 122.7(6) . . ?
C35 N3 C36 110.5(6) . . ?
C36 N3 C34 126.7(6) . . ?
C35 N4 C37 111.1(6) . . ?
C35 N4 C40 123.1(6) . . ?
C37 N4 C40 125.4(6) . . ?
N1 C1 Au1 126.6(5) . . ?
N1 C1 N2 106.4(6) . . ?
N2 C1 Au1 127.0(4) . . ?
N1 C2 C25 122.5(7) . . ?
C3 C2 N1 106.9(6) . . ?
C3 C2 C25 130.6(7) . . ?
N2 C3 C26 122.2(6) . . ?
C2 C3 N2 106.5(6) . . ?
C2 C3 C26 131.3(7) . . ?
C5 C4 N1 119.1(6) . . ?
C5 C4 C9 121.6(7) . . ?
C9 C4 N1 119.3(7) . . ?
C4 C5 C10 121.2(7) . . ?
C6 C5 C4 117.6(7) . . ?
C6 C5 C10 121.2(7) . . ?
C5 C6 H6 118.7 . . ?
C5 C6 C7 122.6(7) . . ?
C7 C6 H6 118.7 . . ?
C6 C7 C11 120.8(7) . . ?
C8 C7 C6 118.5(7) . . ?
C8 C7 C11 120.7(7) . . ?
C7 C8 H8 118.7 . . ?
C7 C8 C9 122.6(8) . . ?
C9 C8 H8 118.7 . . ?
C4 C9 C12 122.1(8) . . ?
C8 C9 C4 117.0(8) . . ?
C8 C9 C12 120.8(8) . . ?
C5 C10 H10A 109.5 . . ?
C5 C10 H10B 109.5 . . ?
C5 C10 H10C 109.5 . . ?
H10A C10 H10B 109.5 . . ?
H10A C10 H10C 109.5 . . ?
H10B C10 H10C 109.5 . . ?
C7 C11 H11A 109.5 . . ?
C7 C11 H11B 109.5 . . ?
C7 C11 H11C 109.5 . . ?
H11A C11 H11B 109.5 . . ?
H11A C11 H11C 109.5 . . ?
H11B C11 H11C 109.5 . . ?
C9 C12 H12 106.3 . . ?
C13 C12 C9 106.9(9) . . ?
C13 C12 H12 106.3 . . ?
C19 C12 C9 115.0(10) . . ?
C19 C12 H12 106.3 . . ?
C19 C12 C13 115.3(10) . . ?
C14 C13 C12 126.2(11) . . ?
C14 C13 C18 119.0(13) . . ?
C18 C13 C12 114.7(11) . . ?
C13 C14 H14 117.9 . . ?
C13 C14 C15 124.2(14) . . ?
C15 C14 H14 117.9 . . ?
C14 C15 H15 120.8 . . ?
C16 C15 C14 118.4(16) . . ?
C16 C15 H15 120.8 . . ?
C15 C16 H16 119.7 . . ?
C15 C16 C17 120.5(15) . . ?
C17 C16 H16 119.7 . . ?
C16 C17 H17 120.8 . . ?
C18 C17 C16 118.5(15) . . ?
C18 C17 H17 120.8 . . ?
C13 C18 H18 120.4 . . ?
C17 C18 C13 119.3(14) . . ?
C17 C18 H18 120.4 . . ?
C20 C19 C12 121.8(15) . . ?
C24 C19 C12 121.5(14) . . ?
C24 C19 C20 116.6(17) . . ?
C19 C20 H20 119.3 . . ?
C19 C20 C21 121(2) . . ?
C21 C20 H20 119.3 . . ?
C20 C21 H21 121.7 . . ?
C22 C21 C20 117(2) . . ?
C22 C21 H21 121.7 . . ?
C21 C22 H22 120.9 . . ?
C23 C22 C21 118(2) . . ?
C23 C22 H22 120.9 . . ?
C22 C23 H23 119.3 . . ?
C22 C23 C24 121(2) . . ?
C24 C23 H23 119.3 . . ?
C19 C24 C23 119.3(18) . . ?
C19 C24 H24 120.4 . . ?
C23 C24 H24 120.4 . . ?
C2 C25 H25A 109.5 . . ?
C2 C25 H25B 109.5 . . ?
C2 C25 H25C 109.5 . . ?
H25A C25 H25B 109.5 . . ?
H25A C25 H25C 109.5 . . ?
H25B C25 H25C 109.5 . . ?
C3 C26 H26A 109.5 . . ?
C3 C26 H26B 109.5 . . ?
C3 C26 H26C 109.5 . . ?
H26A C26 H26B 109.5 . . ?
H26A C26 H26C 109.5 . . ?
H26B C26 H26C 109.5 . . ?
N2 C27 H27A 108.6 . . ?
N2 C27 H27B 108.6 . . ?
N2 C27 C28 114.8(6) . . ?
H27A C27 H27B 107.6 . . ?
C28 C27 H27A 108.6 . . ?
C28 C27 H27B 108.6 . . ?
C29 C28 C27 116.6(6) . . ?
C33 C28 C27 124.0(6) . . ?
C33 C28 C29 119.1(6) . . ?
C28 C29 H29 119.7 . . ?
C30 C29 C28 120.5(7) . . ?
C30 C29 H29 119.7 . . ?
C29 C30 H30 120.0 . . ?
C31 C30 C29 120.1(7) . . ?
C31 C30 H30 120.0 . . ?
C30 C31 H31 120.0 . . ?
C30 C31 C32 120.0(7) . . ?
C32 C31 H31 120.0 . . ?
C31 C32 H32 119.6 . . ?
C33 C32 C31 120.8(7) . . ?
C33 C32 H32 119.6 . . ?
C28 C33 C34 119.4(6) . . ?
C32 C33 C28 119.4(7) . . ?
C32 C33 C34 121.2(7) . . ?
N3 C34 C33 114.0(6) . . ?
N3 C34 H34A 108.7 . . ?
N3 C34 H34B 108.7 . . ?
C33 C34 H34A 108.7 . . ?
C33 C34 H34B 108.7 . . ?
H34A C34 H34B 107.6 . . ?
N3 C35 Au2 125.2(5) . . ?
N3 C35 N4 105.2(6) . . ?
N4 C35 Au2 129.1(5) . . ?
N3 C36 C38 120.5(7) . . ?
C37 C36 N3 106.7(6) . . ?
C37 C36 C38 132.8(7) . . ?
N4 C37 C39 123.4(6) . . ?
C36 C37 N4 106.4(6) . . ?
C36 C37 C39 130.2(6) . . ?
C36 C38 H38A 109.5 . . ?
C36 C38 H38B 109.5 . . ?
C36 C38 H38C 109.5 . . ?
H38A C38 H38B 109.5 . . ?
H38A C38 H38C 109.5 . . ?
H38B C38 H38C 109.5 . . ?
C37 C39 H39A 109.5 . . ?
C37 C39 H39B 109.5 . . ?
C37 C39 H39C 109.5 . . ?
H39A C39 H39B 109.5 . . ?
H39A C39 H39C 109.5 . . ?
H39B C39 H39C 109.5 . . ?
C41 C40 N4 117.4(6) . . ?
C41 C40 C45 122.6(7) . . ?
C45 C40 N4 120.0(7) . . ?
C40 C41 C46 121.0(7) . . ?
C42 C41 C40 117.2(7) . . ?
C42 C41 C46 121.8(8) . . ?
C41 C42 H42 118.5 . . ?
C43 C42 C41 123.0(8) . . ?
C43 C42 H42 118.5 . . ?
C42 C43 C44 117.5(7) . . ?
C42 C43 C47 120.9(8) . . ?
C44 C43 C47 121.6(7) . . ?
C43 C44 H44 118.9 . . ?
C45 C44 C43 122.1(7) . . ?
C45 C44 H44 118.9 . . ?
C40 C45 C48 120.5(6) . . ?
C44 C45 C40 117.6(7) . . ?
C44 C45 C48 121.9(6) . . ?
C41 C46 H46A 109.5 . . ?
C41 C46 H46B 109.5 . . ?
C41 C46 H46C 109.5 . . ?
H46A C46 H46B 109.5 . . ?
H46A C46 H46C 109.5 . . ?
H46B C46 H46C 109.5 . . ?
C43 C47 H47A 109.5 . . ?
C43 C47 H47B 109.5 . . ?
C43 C47 H47C 109.5 . . ?
H47A C47 H47B 109.5 . . ?
H47A C47 H47C 109.5 . . ?
H47B C47 H47C 109.5 . . ?
C45 C48 H48 106.7 . . ?
C45 C48 C49 113.4(6) . . ?
C49 C48 H48 106.7 . . ?
C55 C48 C45 110.8(6) . . ?
C55 C48 H48 106.7 . . ?
C55 C48 C49 112.1(6) . . ?
C50 C49 C48 118.3(7) . . ?
C54 C49 C48 122.1(6) . . ?
C54 C49 C50 119.5(7) . . ?
C49 C50 H50 120.6 . . ?
C49 C50 C51 118.9(9) . . ?
C51 C50 H50 120.6 . . ?
C50 C51 H51 119.2 . . ?
C52 C51 C50 121.6(8) . . ?
C52 C51 H51 119.2 . . ?
C51 C52 H52 120.1 . . ?
C51 C52 C53 119.7(8) . . ?
C53 C52 H52 120.1 . . ?
C52 C53 H53 119.9 . . ?
C52 C53 C54 120.2(9) . . ?
C54 C53 H53 119.9 . . ?
C49 C54 C53 120.1(7) . . ?
C49 C54 H54 119.9 . . ?
C53 C54 H54 119.9 . . ?
C56 C55 C48 121.4(6) . . ?
C56 C55 C60 118.8(7) . . ?
C60 C55 C48 119.7(7) . . ?
C55 C56 H56 119.6 . . ?
C55 C56 C57 120.8(7) . . ?
C57 C56 H56 119.6 . . ?
C56 C57 H57 120.4 . . ?
C58 C57 C56 119.2(8) . . ?
C58 C57 H57 120.4 . . ?
C57 C58 H58 119.6 . . ?
C59 C58 C57 120.8(7) . . ?
C59 C58 H58 119.6 . . ?
C58 C59 H59 119.9 . . ?
C58 C59 C60 120.1(8) . . ?
C60 C59 H59 119.9 . . ?
C55 C60 C59 120.3(8) . . ?
C55 C60 H60 119.9 . . ?
C59 C60 H60 119.9 . . ?

loop_
_geom_bond_atom_site_label_1
_geom_bond_atom_site_label_2
_geom_bond_distance
_geom_bond_site_symmetry_2
_geom_bond_publ_flag
Au1 Br1 2.3925(8) . ?
Au1 C1 2.010(7) . ?
Au2 Br2 2.3969(8) . ?
Au2 C35 1.990(7) . ?
N1 C1 1.342(8) . ?
N1 C2 1.378(9) . ?
N1 C4 1.444(9) . ?
N2 C1 1.345(8) . ?
N2 C3 1.394(8) . ?
N2 C27 1.473(8) . ?
N3 C34 1.462(9) . ?
N3 C35 1.351(8) . ?
N3 C36 1.411(8) . ?
N4 C35 1.354(9) . ?
N4 C37 1.400(8) . ?
N4 C40 1.436(9) . ?
C2 C3 1.356(10) . ?
C2 C25 1.494(10) . ?
C3 C26 1.493(10) . ?
C4 C5 1.392(10) . ?
C4 C9 1.425(11) . ?
C5 C6 1.379(10) . ?
C5 C10 1.503(11) . ?
C6 H6 0.9500 . ?
C6 C7 1.387(10) . ?
C7 C8 1.372(11) . ?
C7 C11 1.518(10) . ?
C8 H8 0.9500 . ?
C8 C9 1.384(12) . ?
C9 C12 1.568(13) . ?
C10 H10A 0.9800 . ?
C10 H10B 0.9800 . ?
C10 H10C 0.9800 . ?
C11 H11A 0.9800 . ?
C11 H11B 0.9800 . ?
C11 H11C 0.9800 . ?
C12 H12 1.0000 . ?
C12 C13 1.502(16) . ?
C12 C19 1.472(17) . ?
C13 C14 1.280(13) . ?
C13 C18 1.391(13) . ?
C14 H14 0.9500 . ?
C14 C15 1.466(14) . ?
C15 H15 0.9500 . ?
C15 C16 1.24(2) . ?
C16 H16 0.9500 . ?
C16 C17 1.48(2) . ?
C17 H17 0.9500 . ?
C17 C18 1.385(17) . ?
C18 H18 0.9500 . ?
C19 C20 1.37(2) . ?
C19 C24 1.29(2) . ?
C20 H20 0.9500 . ?
C20 C21 1.46(3) . ?
C21 H21 0.9500 . ?
C21 C22 1.35(3) . ?
C22 H22 0.9500 . ?
C22 C23 1.29(3) . ?
C23 H23 0.9500 . ?
C23 C24 1.53(3) . ?
C24 H24 0.9500 . ?
C25 H25A 0.9800 . ?
C25 H25B 0.9800 . ?
C25 H25C 0.9800 . ?
C26 H26A 0.9800 . ?
C26 H26B 0.9800 . ?
C26 H26C 0.9800 . ?
C27 H27A 0.9900 . ?
C27 H27B 0.9900 . ?
C27 C28 1.504(9) . ?
C28 C29 1.411(9) . ?
C28 C33 1.402(10) . ?
C29 H29 0.9500 . ?
C29 C30 1.385(10) . ?
C30 H30 0.9500 . ?
C30 C31 1.370(11) . ?
C31 H31 0.9500 . ?
C31 C32 1.403(10) . ?
C32 H32 0.9500 . ?
C32 C33 1.383(10) . ?
C33 C34 1.505(9) . ?
C34 H34A 0.9900 . ?
C34 H34B 0.9900 . ?
C36 C37 1.349(10) . ?
C36 C38 1.510(9) . ?
C37 C39 1.495(10) . ?
C38 H38A 0.9800 . ?
C38 H38B 0.9800 . ?
C38 H38C 0.9800 . ?
C39 H39A 0.9800 . ?
C39 H39B 0.9800 . ?
C39 H39C 0.9800 . ?
C40 C41 1.395(11) . ?
C40 C45 1.398(10) . ?
C41 C42 1.392(11) . ?
C41 C46 1.499(12) . ?
C42 H42 0.9500 . ?
C42 C43 1.386(12) . ?
C43 C44 1.405(10) . ?
C43 C47 1.504(11) . ?
C44 H44 0.9500 . ?
C44 C45 1.392(10) . ?
C45 C48 1.530(10) . ?
C46 H46A 0.9800 . ?
C46 H46B 0.9800 . ?
C46 H46C 0.9800 . ?
C47 H47A 0.9800 . ?
C47 H47B 0.9800 . ?
C47 H47C 0.9800 . ?
C48 H48 1.0000 . ?
C48 C49 1.533(9) . ?
C48 C55 1.526(9) . ?
C49 C50 1.395(10) . ?
C49 C54 1.379(11) . ?
C50 H50 0.9500 . ?
C50 C51 1.401(12) . ?
C51 H51 0.9500 . ?
C51 C52 1.352(14) . ?
C52 H52 0.9500 . ?
C52 C53 1.374(12) . ?
C53 H53 0.9500 . ?
C53 C54 1.401(10) . ?
C54 H54 0.9500 . ?
C55 C56 1.389(10) . ?
C55 C60 1.391(10) . ?
C56 H56 0.9500 . ?
C56 C57 1.395(10) . ?
C57 H57 0.9500 . ?
C57 C58 1.390(12) . ?
C58 H58 0.9500 . ?
C58 C59 1.359(14) . ?
C59 H59 0.9500 . ?
C59 C60 1.400(11) . ?
C60 H60 0.9500 . ?

loop_
_geom_torsion_atom_site_label_1
_geom_torsion_atom_site_label_2
_geom_torsion_atom_site_label_3
_geom_torsion_atom_site_label_4
_geom_torsion
_geom_torsion_site_symmetry_1
_geom_torsion_site_symmetry_2
_geom_torsion_site_symmetry_3
_geom_torsion_site_symmetry_4
_geom_torsion_publ_flag
N1 C2 C3 N2 -0.5(9) . . . . ?
N1 C2 C3 C26 179.9(8) . . . . ?
N1 C4 C5 C6 -179.0(6) . . . . ?
N1 C4 C5 C10 1.6(10) . . . . ?
N1 C4 C9 C8 -179.9(8) . . . . ?
N1 C4 C9 C12 4.6(13) . . . . ?
N2 C27 C28 C29 -132.3(6) . . . . ?
N2 C27 C28 C33 53.3(9) . . . . ?
N3 C36 C37 N4 -0.8(7) . . . . ?
N3 C36 C37 C39 179.9(7) . . . . ?
N4 C40 C41 C42 178.3(7) . . . . ?
N4 C40 C41 C46 -3.3(12) . . . . ?
N4 C40 C45 C44 -178.7(6) . . . . ?
N4 C40 C45 C48 -0.9(10) . . . . ?
C1 N1 C2 C3 0.0(9) . . . . ?
C1 N1 C2 C25 177.8(8) . . . . ?
C1 N1 C4 C5 97.4(8) . . . . ?
C1 N1 C4 C9 -81.2(9) . . . . ?
C1 N2 C3 C2 0.8(9) . . . . ?
C1 N2 C3 C26 -179.5(7) . . . . ?
C1 N2 C27 C28 -120.9(7) . . . . ?
C2 N1 C1 Au1 178.3(5) . . . . ?
C2 N1 C1 N2 0.5(8) . . . . ?
C2 N1 C4 C5 -84.3(9) . . . . ?
C2 N1 C4 C9 97.1(10) . . . . ?
C3 N2 C1 Au1 -178.6(5) . . . . ?
C3 N2 C1 N1 -0.8(8) . . . . ?
C3 N2 C27 C28 59.5(9) . . . . ?
C4 N1 C1 Au1 -3.2(10) . . . . ?
C4 N1 C1 N2 179.0(6) . . . . ?
C4 N1 C2 C3 -178.5(7) . . . . ?
C4 N1 C2 C25 -0.7(13) . . . . ?
C4 C5 C6 C7 -1.8(10) . . . . ?
C4 C9 C12 C13 -101.2(10) . . . . ?
C4 C9 C12 C19 129.4(10) . . . . ?
C5 C4 C9 C8 1.5(13) . . . . ?
C5 C4 C9 C12 -174.0(8) . . . . ?
C5 C6 C7 C8 2.8(11) . . . . ?
C5 C6 C7 C11 -177.4(7) . . . . ?
C6 C7 C8 C9 -1.7(14) . . . . ?
C7 C8 C9 C4 -0.4(15) . . . . ?
C7 C8 C9 C12 175.1(9) . . . . ?
C8 C9 C12 C13 83.4(13) . . . . ?
C8 C9 C12 C19 -45.9(14) . . . . ?
C9 C4 C5 C6 -0.5(10) . . . . ?
C9 C4 C5 C10 -179.8(8) . . . . ?
C9 C12 C13 C14 -59.6(14) . . . . ?
C9 C12 C13 C18 125.0(10) . . . . ?
C9 C12 C19 C20 125.2(18) . . . . ?
C9 C12 C19 C24 -58.5(18) . . . . ?
C10 C5 C6 C7 177.6(7) . . . . ?
C11 C7 C8 C9 178.5(9) . . . . ?
C12 C13 C14 C15 -179.0(13) . . . . ?
C12 C13 C18 C17 -179.5(13) . . . . ?
C12 C19 C20 C21 -168(2) . . . . ?
C12 C19 C24 C23 -170.3(16) . . . . ?
C13 C12 C19 C20 0(2) . . . . ?
C13 C12 C19 C24 176.4(14) . . . . ?
C13 C14 C15 C16 2.3(19) . . . . ?
C14 C13 C18 C17 5(2) . . . . ?
C14 C15 C16 C17 -2(3) . . . . ?
C15 C16 C17 C18 3(3) . . . . ?
C16 C17 C18 C13 -4(2) . . . . ?
C18 C13 C14 C15 -3.8(15) . . . . ?
C19 C12 C13 C14 69.6(15) . . . . ?
C19 C12 C13 C18 -105.8(13) . . . . ?
C19 C20 C21 C22 -30(4) . . . . ?
C20 C19 C24 C23 6(3) . . . . ?
C20 C21 C22 C23 20(4) . . . . ?
C21 C22 C23 C24 1(4) . . . . ?
C22 C23 C24 C19 -16(4) . . . . ?
C24 C19 C20 C21 16(3) . . . . ?
C25 C2 C3 N2 -178.0(9) . . . . ?
C25 C2 C3 C26 2.4(16) . . . . ?
C27 N2 C1 Au1 1.8(10) . . . . ?
C27 N2 C1 N1 179.6(6) . . . . ?
C27 N2 C3 C2 -179.6(7) . . . . ?
C27 N2 C3 C26 0.1(12) . . . . ?
C27 C28 C29 C30 -175.9(6) . . . . ?
C27 C28 C33 C32 176.6(6) . . . . ?
C27 C28 C33 C34 -6.0(9) . . . . ?
C28 C29 C30 C31 -1.0(10) . . . . ?
C28 C33 C34 N3 178.0(5) . . . . ?
C29 C28 C33 C32 2.3(9) . . . . ?
C29 C28 C33 C34 179.8(6) . . . . ?
C29 C30 C31 C32 2.0(10) . . . . ?
C30 C31 C32 C33 -0.8(10) . . . . ?
C31 C32 C33 C28 -1.3(10) . . . . ?
C31 C32 C33 C34 -178.8(6) . . . . ?
C32 C33 C34 N3 -4.6(9) . . . . ?
C33 C28 C29 C30 -1.2(10) . . . . ?
C34 N3 C35 Au2 -5.1(10) . . . . ?
C34 N3 C35 N4 -178.0(6) . . . . ?
C34 N3 C36 C37 178.0(6) . . . . ?
C34 N3 C36 C38 -2.2(10) . . . . ?
C35 N3 C34 C33 91.7(8) . . . . ?
C35 N3 C36 C37 1.2(8) . . . . ?
C35 N3 C36 C38 -179.0(6) . . . . ?
C35 N4 C37 C36 0.2(8) . . . . ?
C35 N4 C37 C39 179.5(7) . . . . ?
C35 N4 C40 C41 94.8(9) . . . . ?
C35 N4 C40 C45 -86.4(9) . . . . ?
C36 N3 C34 C33 -84.8(8) . . . . ?
C36 N3 C35 Au2 171.9(5) . . . . ?
C36 N3 C35 N4 -1.1(8) . . . . ?
C37 N4 C35 Au2 -172.0(5) . . . . ?
C37 N4 C35 N3 0.5(8) . . . . ?
C37 N4 C40 C41 -77.2(9) . . . . ?
C37 N4 C40 C45 101.6(8) . . . . ?
C38 C36 C37 N4 179.4(7) . . . . ?
C38 C36 C37 C39 0.1(14) . . . . ?
C40 N4 C35 Au2 14.9(10) . . . . ?
C40 N4 C35 N3 -172.5(6) . . . . ?
C40 N4 C37 C36 173.1(6) . . . . ?
C40 N4 C37 C39 -7.6(11) . . . . ?
C40 C41 C42 C43 0.9(14) . . . . ?
C40 C45 C48 C49 152.9(6) . . . . ?
C40 C45 C48 C55 -79.9(8) . . . . ?
C41 C40 C45 C44 0.1(11) . . . . ?
C41 C40 C45 C48 177.8(7) . . . . ?
C41 C42 C43 C44 -0.8(14) . . . . ?
C41 C42 C43 C47 179.2(9) . . . . ?
C42 C43 C44 C45 0.3(12) . . . . ?
C43 C44 C45 C40 0.1(11) . . . . ?
C43 C44 C45 C48 -177.7(7) . . . . ?
C44 C45 C48 C49 -29.5(9) . . . . ?
C44 C45 C48 C55 97.7(8) . . . . ?
C45 C40 C41 C42 -0.5(12) . . . . ?
C45 C40 C41 C46 177.9(8) . . . . ?
C45 C48 C49 C50 -59.9(9) . . . . ?
C45 C48 C49 C54 124.6(7) . . . . ?
C45 C48 C55 C56 -43.7(9) . . . . ?
C45 C48 C55 C60 141.0(7) . . . . ?
C46 C41 C42 C43 -177.6(10) . . . . ?
C47 C43 C44 C45 -179.6(8) . . . . ?
C48 C49 C50 C51 -176.2(7) . . . . ?
C48 C49 C54 C53 175.7(7) . . . . ?
C48 C55 C56 C57 -174.6(7) . . . . ?
C48 C55 C60 C59 174.7(7) . . . . ?
C49 C48 C55 C56 84.2(8) . . . . ?
C49 C48 C55 C60 -91.2(8) . . . . ?
C49 C50 C51 C52 1.8(13) . . . . ?
C50 C49 C54 C53 0.2(11) . . . . ?
C50 C51 C52 C53 -2.8(14) . . . . ?
C51 C52 C53 C54 2.4(14) . . . . ?
C52 C53 C54 C49 -1.1(13) . . . . ?
C54 C49 C50 C51 -0.5(11) . . . . ?
C55 C48 C49 C50 173.6(6) . . . . ?
C55 C48 C49 C54 -1.9(10) . . . . ?
C55 C56 C57 C58 0.1(11) . . . . ?
C56 C55 C60 C59 -0.7(11) . . . . ?
C56 C57 C58 C59 -1.2(13) . . . . ?
C57 C58 C59 C60 1.2(14) . . . . ?
C58 C59 C60 C55 -0.3(13) . . . . ?
C60 C55 C56 C57 0.8(10) . . . . ?

loop_
_exptl_oxdiff_crystal_face_indexfrac_h
_exptl_oxdiff_crystal_face_indexfrac_k
_exptl_oxdiff_crystal_face_indexfrac_l
_exptl_oxdiff_crystal_face_x
_exptl_oxdiff_crystal_face_y
_exptl_oxdiff_crystal_face_z
-6.5133 -1.3673 -2.6402 0.1835 -0.5975 -0.7806
-0.2173 -10.0466 0.1681 0.9455 0.1756 0.2741
3.7287 7.4574 7.3752 -0.7570 -0.1459 0.6370
1.7980 10.1355 3.1497 -0.9783 -0.1841 0.0954
-4.2198 0.1337 -8.8799 0.0527 0.0161 -0.9985
-3.0384 7.0462 2.9736 -0.6543 -0.6897 -0.3100
6.3900 1.5932 3.7322 -0.2085 0.5132 0.8325
1.9970 -4.1417 -9.1295 0.4137 0.8681 -0.2744
2.0709 1.6447 11.0224 -0.2142 -0.4387 0.8727
4.1130 -0.4991 8.9013 -0.0177 -0.0225 0.9996
-0.9099 -4.7209 9.9601 0.4089 -0.5999 0.6877
2.8382 5.5802 -8.7265 -0.5079 0.7405 -0.4402

loop_
_smtbx_masks_void_nr
_smtbx_masks_void_average_x
_smtbx_masks_void_average_y
_smtbx_masks_void_average_z
_smtbx_masks_void_volume
_smtbx_masks_void_count_electrons
_smtbx_masks_void_content
1 -0.500 0.000 0.500 339.3 98.5 ?
